data_7118349
loop_
_publ_author_name
'Li, Guangxun'
'Liu, Hongxin'
'Wang, Yingwei'
'Zhang, Shiqi'
'Lai, Shujun'
'Tang, Ling'
'Zhao, Jinzhong'
'Tang, Zhuo'

_publ_section_title
;
 The catalytic enantioselective synthesis of tetrahydroquinolines
 containing all-carbon quaternary stereocenters via the formation of
 aza-ortho-xylylene with 1,2-dihydroquinoline as a precursor.
;
_journal_issue 11
_journal_name_full 'Chemical communications (Cambridge, England)'
_journal_page_first 2304
_journal_page_last 2306
_journal_paper_doi 10.1039/c5cc07752d
_journal_volume 52
_journal_year 2016
_chemical_formula_sum 'C29 H32 N2 O4 S'
_chemical_formula_weight 504.62
_chemical_name_systematic (R)-5,7-dimethoxy-2,2,4-trimethyl-4-(1-tosyl-1H-indol-3-yl)-1,2,3,4-tetrahydroquinoline
_space_group_crystal_system monoclinic
_space_group_IT_number 4
_space_group_name_Hall 'P 2yb'
_space_group_name_H-M_alt 'P 1 21 1'
_symmetry_space_group_name_Hall 'P 2yb'
_symmetry_space_group_name_H-M 'P 1 21 1'
_atom_sites_solution_hydrogens geom
_audit_creation_method SHELXL-2014
_audit_update_record
;
2015-09-12 deposited with the CCDC.
2015-12-14 downloaded from the CCDC.
;
_cell_angle_alpha 90
_cell_angle_beta 116.595(2)
_cell_angle_gamma 90
_cell_formula_units_Z 2
_cell_length_a 12.9590(2)
_cell_length_b 7.94026(11)
_cell_length_c 14.0403(2)
_cell_measurement_temperature 293(2)
_cell_volume 1291.86(4)
_computing_structure_refinement 'SHELXL-2014 (Sheldrick, 2014)'
_diffrn_ambient_temperature 293(2)
_diffrn_measured_fraction_theta_full 0.986
_diffrn_measured_fraction_theta_max 0.999
_diffrn_radiation_type CuK\a
_diffrn_radiation_wavelength 1.54184
_diffrn_reflns_av_R_equivalents 0.0302
_diffrn_reflns_av_unetI/netI 0.0272
_diffrn_reflns_laue_measured_fraction_full 0.986
_diffrn_reflns_laue_measured_fraction_max 0.999
_diffrn_reflns_limit_h_max 15
_diffrn_reflns_limit_h_min -15
_diffrn_reflns_limit_k_max 7
_diffrn_reflns_limit_k_min -9
_diffrn_reflns_limit_l_max 16
_diffrn_reflns_limit_l_min -16
_diffrn_reflns_number 12404
_diffrn_reflns_point_group_measured_fraction_full 0.827
_diffrn_reflns_point_group_measured_fraction_max 0.838
_diffrn_reflns_theta_full 67.684
_diffrn_reflns_theta_max 67.077
_diffrn_reflns_theta_min 6.251
_exptl_absorpt_coefficient_mu 1.418
_exptl_crystal_colour colorless
_exptl_crystal_density_diffrn 1.297
_exptl_crystal_description needle-like
_exptl_crystal_F_000 536
_exptl_crystal_recrystallization_method 'Re-crystallisation from solvent: Ethyl acetate/isopropanol'
_refine_diff_density_max 0.356
_refine_diff_density_min -0.480
_refine_diff_density_rms 0.054
_refine_ls_abs_structure_details
;
 Flack x determined using 1360 quotients [(I+)-(I-)]/[(I+)+(I-)]
 (Parsons, Flack and Wagner, Acta Cryst. B69 (2013) 249-259).
;
_refine_ls_abs_structure_Flack -0.003(8)
_refine_ls_extinction_method none
_refine_ls_goodness_of_fit_ref 1.030
_refine_ls_hydrogen_treatment constr
_refine_ls_matrix_type full
_refine_ls_number_parameters 331
_refine_ls_number_reflns 3881
_refine_ls_number_restraints 1
_refine_ls_restrained_S_all 1.030
_refine_ls_R_factor_all 0.0311
_refine_ls_R_factor_gt 0.0309
_refine_ls_shift/su_max 0.001
_refine_ls_shift/su_mean 0.000
_refine_ls_structure_factor_coef Fsqd
_refine_ls_weighting_details 'w=1/[\s^2^(Fo^2^)+(0.0496P)^2^+0.3945P] where P=(Fo^2^+2Fc^2^)/3'
_refine_ls_weighting_scheme calc
_refine_ls_wR_factor_gt 0.0799
_refine_ls_wR_factor_ref 0.0802
_reflns_Friedel_coverage 0.557
_reflns_friedel_fraction_full 0.642
_reflns_friedel_fraction_max 0.650
_reflns_number_gt 3836
_reflns_number_total 3881
_reflns_threshold_expression 'I > 2\s(I)'
_cod_data_source_file c5cc07752d2.cif
_cod_data_source_block guoqx2015-9-11a
_cod_depositor_comments 'Adding full bibliography for 7118349.cif.'
_cod_database_code 7118349
_shelx_space_group_comment
;
The symmetry employed for this shelxl refinement is uniquely defined
by the following loop, which should always be used as a source of
symmetry information in preference to the above space-group names.
They are only intended as comments.
;
_shelxl_version_number 2014-1

loop_
_space_group_symop_operation_xyz
'x, y, z'
'-x, y+1/2, -z'

loop_
_atom_site_label
_atom_site_type_symbol
_atom_site_fract_x
_atom_site_fract_y
_atom_site_fract_z
_atom_site_U_iso_or_equiv
_atom_site_adp_type
_atom_site_occupancy
_atom_site_site_symmetry_order
_atom_site_calc_flag
_atom_site_refinement_flags_posn
_atom_site_refinement_flags_adp
S20 S 0.15466(5) 0.71499(8) -0.26939(4) 0.01476(15) Uani 1 1 d . .
O22 O 0.07980(15) 0.8568(2) -0.30776(14) 0.0211(4) Uani 1 1 d . .
O25 O 0.31054(15) 0.2813(2) 0.05138(13) 0.0195(4) Uani 1 1 d . .
O21 O 0.25170(14) 0.7025(3) -0.29153(12) 0.0200(4) Uani 1 1 d . .
O23 O 0.34796(15) 0.1311(3) 0.40072(13) 0.0214(4) Uani 1 1 d . .
N11 N 0.20811(15) 0.7120(3) -0.13871(14) 0.0148(4) Uani 1 1 d . .
N1 N 0.50100(17) 0.6447(3) 0.35204(15) 0.0168(5) Uani 1 1 d . .
H1 H 0.4949 0.6875 0.4055 0.020 Uiso 1 1 calc R U
C30 C 0.0707(2) 0.5308(4) -0.31181(19) 0.0156(5) Uani 1 1 d . .
C2 C 0.44541(19) 0.4950(3) 0.30690(18) 0.0148(5) Uani 1 1 d . .
C34 C 0.0275(2) 0.2478(4) -0.28350(19) 0.0194(6) Uani 1 1 d . .
H34 H 0.0441 0.1533 -0.2400 0.023 Uiso 1 1 calc R U
C7 C 0.40903(19) 0.4592(3) 0.19790(18) 0.0134(5) Uani 1 1 d . .
C31 C -0.0194(2) 0.5288(4) -0.41463(19) 0.0187(6) Uani 1 1 d . .
H31 H -0.0349 0.6229 -0.4583 0.022 Uiso 1 1 calc R U
C19 C 0.14761(19) 0.7384(3) -0.07778(18) 0.0144(5) Uani 1 1 d . .
C12 C 0.31726(18) 0.6431(3) -0.07075(18) 0.0135(5) Uani 1 1 d . .
H12 H 0.3728 0.6112 -0.0921 0.016 Uiso 1 1 calc R U
C33 C -0.06548(19) 0.2437(4) -0.38584(19) 0.0179(6) Uani 1 1 d . .
C32 C -0.0855(2) 0.3848(4) -0.45081(19) 0.0205(6) Uani 1 1 d . .
H32 H -0.1447 0.3819 -0.5200 0.025 Uiso 1 1 calc R U
C35 C 0.0950(2) 0.3906(4) -0.24643(19) 0.0180(5) Uani 1 1 d . .
H35 H 0.1562 0.3926 -0.1783 0.022 Uiso 1 1 calc R U
C13 C 0.32911(19) 0.6306(3) 0.02916(18) 0.0123(5) Uani 1 1 d . .
C6 C 0.3467(2) 0.3100(4) 0.15834(18) 0.0151(5) Uani 1 1 d . .
C8 C 0.43779(19) 0.5778(3) 0.12685(18) 0.0130(5) Uani 1 1 d . .
C15 C 0.18594(19) 0.7146(4) 0.10674(18) 0.0169(5) Uani 1 1 d . .
H15 H 0.2336 0.6854 0.1771 0.020 Uiso 1 1 calc R U
C14 C 0.22252(18) 0.6917(3) 0.02729(17) 0.0132(5) Uani 1 1 d . .
C3 C 0.4223(2) 0.3814(4) 0.37143(18) 0.0171(5) Uani 1 1 d . .
H3 H 0.4478 0.4051 0.4433 0.021 Uiso 1 1 calc R U
C9 C 0.49172(19) 0.7435(3) 0.18762(17) 0.0145(5) Uani 1 1 d . .
H9A H 0.5359 0.7947 0.1548 0.017 Uiso 1 1 calc R U
H9B H 0.4293 0.8202 0.1774 0.017 Uiso 1 1 calc R U
C26 C 0.2572(2) 0.1236(3) 0.00874(19) 0.0166(5) Uani 1 1 d . .
H26A H 0.2427 0.1157 -0.0644 0.025 Uiso 1 1 calc R U
H26B H 0.1857 0.1153 0.0133 0.025 Uiso 1 1 calc R U
H26C H 0.3075 0.0337 0.0487 0.025 Uiso 1 1 calc R U
C27 C 0.5994(2) 0.9043(4) 0.3551(2) 0.0216(6) Uani 1 1 d . .
H27A H 0.5294 0.9661 0.3370 0.032 Uiso 1 1 calc R U
H27B H 0.6452 0.9617 0.3272 0.032 Uiso 1 1 calc R U
H27C H 0.6420 0.8961 0.4312 0.032 Uiso 1 1 calc R U
C16 C 0.0774(2) 0.7816(4) 0.0778(2) 0.0215(6) Uani 1 1 d . .
H16 H 0.0529 0.7995 0.1299 0.026 Uiso 1 1 calc R U
C5 C 0.3220(2) 0.1968(4) 0.22141(18) 0.0171(5) Uani 1 1 d . .
H5 H 0.2801 0.0990 0.1927 0.021 Uiso 1 1 calc R U
C4 C 0.36259(19) 0.2359(4) 0.32937(18) 0.0163(5) Uani 1 1 d . .
C29 C 0.5207(2) 0.4905(4) 0.09090(19) 0.0174(5) Uani 1 1 d . .
H29A H 0.5872 0.4503 0.1522 0.026 Uiso 1 1 calc R U
H29B H 0.5445 0.5695 0.0529 0.026 Uiso 1 1 calc R U
H29C H 0.4820 0.3974 0.0452 0.026 Uiso 1 1 calc R U
C10 C 0.57025(19) 0.7288(4) 0.30746(17) 0.0165(5) Uani 1 1 d . .
C36 C -0.1435(2) 0.0940(4) -0.4240(2) 0.0257(7) Uani 1 1 d . .
H36A H -0.1005 -0.0018 -0.4282 0.038 Uiso 1 1 calc R U
H36B H -0.2052 0.1172 -0.4932 0.038 Uiso 1 1 calc R U
H36C H -0.1750 0.0706 -0.3752 0.038 Uiso 1 1 calc R U
C28 C 0.6824(2) 0.6317(4) 0.3356(2) 0.0236(6) Uani 1 1 d . .
H28A H 0.7322 0.6422 0.4105 0.035 Uiso 1 1 calc R U
H28B H 0.7202 0.6770 0.2961 0.035 Uiso 1 1 calc R U
H28C H 0.6649 0.5150 0.3178 0.035 Uiso 1 1 calc R U
C18 C 0.0370(2) 0.8014(4) -0.1080(2) 0.0179(5) Uani 1 1 d . .
H18 H -0.0120 0.8277 -0.1786 0.021 Uiso 1 1 calc R U
C24 C 0.2922(2) -0.0266(4) 0.3627(2) 0.0245(6) Uani 1 1 d . .
H24A H 0.2140 -0.0076 0.3105 0.037 Uiso 1 1 calc R U
H24B H 0.2925 -0.0899 0.4211 0.037 Uiso 1 1 calc R U
H24C H 0.3325 -0.0885 0.3310 0.037 Uiso 1 1 calc R U
C17 C 0.0037(2) 0.8230(4) -0.0281(2) 0.0217(6) Uani 1 1 d . .
H17 H -0.0693 0.8659 -0.0450 0.026 Uiso 1 1 calc R U

loop_
_atom_site_aniso_label
_atom_site_aniso_U_11
_atom_site_aniso_U_22
_atom_site_aniso_U_33
_atom_site_aniso_U_23
_atom_site_aniso_U_13
_atom_site_aniso_U_12
S20 0.0175(3) 0.0118(3) 0.0114(2) 0.0008(2) 0.0032(2) 0.0005(3)
O22 0.0257(9) 0.0148(11) 0.0157(8) 0.0026(8) 0.0030(7) 0.0030(8)
O25 0.0290(9) 0.0138(10) 0.0121(8) -0.0023(7) 0.0060(7) -0.0055(8)
O21 0.0227(8) 0.0208(11) 0.0153(7) 0.0009(8) 0.0075(6) -0.0015(9)
O23 0.0316(9) 0.0153(11) 0.0170(8) 0.0008(8) 0.0108(7) -0.0095(9)
N11 0.0148(8) 0.0141(11) 0.0127(8) -0.0009(10) 0.0037(7) 0.0002(10)
N1 0.0222(9) 0.0150(12) 0.0130(9) -0.0044(9) 0.0076(8) -0.0049(9)
C30 0.0155(11) 0.0139(15) 0.0159(12) -0.0025(10) 0.0058(10) 0.0004(11)
C2 0.0144(10) 0.0124(14) 0.0150(11) -0.0004(10) 0.0043(9) 0.0007(10)
C34 0.0204(11) 0.0167(17) 0.0188(11) 0.0009(11) 0.0067(10) 0.0022(11)
C7 0.0136(10) 0.0108(14) 0.0132(11) 0.0024(10) 0.0037(9) 0.0012(10)
C31 0.0189(11) 0.0199(16) 0.0140(11) 0.0009(11) 0.0044(10) 0.0009(11)
C19 0.0170(10) 0.0087(14) 0.0168(10) -0.0035(10) 0.0070(9) -0.0038(11)
C12 0.0118(10) 0.0107(13) 0.0154(10) -0.0010(10) 0.0038(8) 0.0003(10)
C33 0.0152(10) 0.0174(17) 0.0199(11) -0.0048(11) 0.0069(9) 0.0014(11)
C32 0.0167(11) 0.0278(17) 0.0125(11) -0.0017(11) 0.0025(9) 0.0028(12)
C35 0.0184(11) 0.0144(14) 0.0159(11) -0.0005(11) 0.0029(9) 0.0016(11)
C13 0.0142(10) 0.0062(13) 0.0151(11) 0.0000(10) 0.0054(9) -0.0010(10)
C6 0.0162(11) 0.0149(14) 0.0113(10) -0.0008(10) 0.0036(9) 0.0009(11)
C8 0.0139(10) 0.0106(13) 0.0134(10) -0.0006(10) 0.0050(9) -0.0017(10)
C15 0.0199(10) 0.0135(13) 0.0182(10) -0.0032(12) 0.0094(9) -0.0040(12)
C14 0.0138(10) 0.0082(14) 0.0157(10) -0.0022(10) 0.0049(9) -0.0048(10)
C3 0.0188(11) 0.0180(15) 0.0123(10) 0.0001(11) 0.0049(9) -0.0014(11)
C9 0.0159(10) 0.0106(15) 0.0151(10) -0.0007(10) 0.0051(9) -0.0029(10)
C26 0.0216(11) 0.0095(14) 0.0152(11) -0.0024(10) 0.0051(9) -0.0029(11)
C27 0.0227(12) 0.0195(16) 0.0176(12) -0.0029(11) 0.0045(10) -0.0067(12)
C16 0.0228(12) 0.0201(15) 0.0264(13) -0.0026(12) 0.0153(11) -0.0010(11)
C5 0.0193(10) 0.0113(14) 0.0174(10) 0.0001(11) 0.0052(9) -0.0034(11)
C4 0.0188(10) 0.0131(15) 0.0166(10) 0.0041(11) 0.0075(9) 0.0009(11)
C29 0.0162(11) 0.0180(15) 0.0165(11) -0.0004(11) 0.0061(9) 0.0023(11)
C10 0.0161(10) 0.0142(14) 0.0152(10) 0.0020(11) 0.0035(9) -0.0015(12)
C36 0.0169(11) 0.0251(19) 0.0289(13) -0.0052(13) 0.0048(10) -0.0026(12)
C28 0.0168(11) 0.0286(17) 0.0182(12) -0.0004(12) 0.0014(9) 0.0024(13)
C18 0.0147(11) 0.0129(15) 0.0216(12) -0.0003(11) 0.0042(9) -0.0010(11)
C24 0.0328(14) 0.0187(16) 0.0223(13) 0.0007(12) 0.0126(11) -0.0094(13)
C17 0.0168(11) 0.0159(15) 0.0331(14) -0.0020(12) 0.0118(11) 0.0004(11)

loop_
_atom_type_symbol
_atom_type_description
_atom_type_scat_dispersion_real
_atom_type_scat_dispersion_imag
_atom_type_scat_source
C C 0.0181 0.0091 'International Tables Vol C Tables 4.2.6.8 and 6.1.1.4'
H H 0.0000 0.0000 'International Tables Vol C Tables 4.2.6.8 and 6.1.1.4'
N N 0.0311 0.0180 'International Tables Vol C Tables 4.2.6.8 and 6.1.1.4'
O O 0.0492 0.0322 'International Tables Vol C Tables 4.2.6.8 and 6.1.1.4'
S S 0.3331 0.5567 'International Tables Vol C Tables 4.2.6.8 and 6.1.1.4'

loop_
_geom_angle_atom_site_label_1
_geom_angle_atom_site_label_2
_geom_angle_atom_site_label_3
_geom_angle
O22 S20 O21 119.30(12)
O22 S20 N11 107.96(11)
O21 S20 N11 105.64(9)
O22 S20 C30 108.39(11)
O21 S20 C30 109.90(12)
N11 S20 C30 104.65(12)
C6 O25 C26 117.9(2)
C4 O23 C24 118.04(19)
C19 N11 C12 107.93(18)
C19 N11 S20 127.08(15)
C12 N11 S20 123.52(16)
C2 N1 C10 119.2(2)
C35 C30 C31 120.9(3)
C35 C30 S20 121.33(19)
C31 C30 S20 117.7(2)
N1 C2 C3 118.2(2)
N1 C2 C7 121.4(2)
C3 C2 C7 120.4(2)
C35 C34 C33 120.9(3)
C6 C7 C2 116.9(2)
C6 C7 C8 121.8(2)
C2 C7 C8 121.3(2)
C32 C31 C30 119.0(3)
C18 C19 C14 123.2(2)
C18 C19 N11 130.1(2)
C14 C19 N11 106.67(19)
C13 C12 N11 110.2(2)
C32 C33 C34 118.3(2)
C32 C33 C36 120.4(2)
C34 C33 C36 121.3(2)
C31 C32 C33 121.4(2)
C34 C35 C30 119.4(2)
C12 C13 C14 107.0(2)
C12 C13 C8 126.1(2)
C14 C13 C8 126.7(2)
O25 C6 C5 121.5(2)
O25 C6 C7 115.2(2)
C5 C6 C7 123.2(2)
C13 C8 C7 111.05(18)
C13 C8 C29 109.19(19)
C7 C8 C29 110.1(2)
C13 C8 C9 105.6(2)
C7 C8 C9 110.09(19)
C29 C8 C9 110.65(19)
C16 C15 C14 118.4(2)
C19 C14 C15 118.6(2)
C19 C14 C13 108.15(19)
C15 C14 C13 133.2(2)
C4 C3 C2 120.5(2)
C10 C9 C8 116.9(2)
C15 C16 C17 121.5(2)
C6 C5 C4 117.6(2)
C3 C4 O23 115.5(2)
C3 C4 C5 121.3(2)
O23 C4 C5 123.1(2)
N1 C10 C27 108.0(2)
N1 C10 C9 105.74(18)
C27 C10 C9 109.0(2)
N1 C10 C28 110.6(2)
C27 C10 C28 109.1(2)
C9 C10 C28 114.1(2)
C17 C18 C19 116.8(2)
C18 C17 C16 121.4(2)

loop_
_geom_bond_atom_site_label_1
_geom_bond_atom_site_label_2
_geom_bond_distance
S20 O22 1.426(2)
S20 O21 1.4275(17)
S20 N11 1.6459(18)
S20 C30 1.760(3)
O25 C6 1.377(3)
O25 C26 1.426(3)
O23 C4 1.379(3)
O23 C24 1.425(3)
N11 C19 1.411(3)
N11 C12 1.415(3)
N1 C2 1.387(3)
N1 C10 1.465(3)
C30 C35 1.386(4)
C30 C31 1.392(3)
C2 C3 1.402(4)
C2 C7 1.414(3)
C34 C35 1.384(4)
C34 C33 1.403(3)
C7 C6 1.401(4)
C7 C8 1.535(3)
C31 C32 1.382(4)
C19 C18 1.393(3)
C19 C14 1.405(3)
C12 C13 1.345(3)
C33 C32 1.394(4)
C33 C36 1.496(4)
C13 C14 1.453(3)
C13 C8 1.520(3)
C6 C5 1.395(4)
C8 C29 1.541(3)
C8 C9 1.553(3)
C15 C16 1.384(3)
C15 C14 1.406(3)
C3 C4 1.369(4)
C9 C10 1.532(3)
C27 C10 1.519(4)
C16 C17 1.400(4)
C5 C4 1.399(3)
C10 C28 1.532(3)
C18 C17 1.381(4)
